data_4317864
loop_
_publ_author_name
'Nadezhda A. Bokach'
'Vadim Yu. Kukushkin'
'Maxim L. Kuznetsov'
'Dmitrii A. Garnovskii'
'Giovanni Natile'
'Armando J. L. Pombeiro'

_publ_section_title
;
 Direct Addition of Alcohols to Organonitriles Activated by Ligation to a
 Platinum(IV) Center
;
_journal_name_full 'Inorganic Chemistry'
_journal_page_first 2041
_journal_page_last 2053
_journal_paper_doi 10.1021/ic011025h
_journal_volume 41
_journal_year 2002
_chemical_formula_sum 'C8 H18 Cl4 N2 O2 Pt'
_chemical_formula_weight 511.13
_chemical_name_systematic
;
  ?
;
_space_group_IT_number 19
_symmetry_cell_setting orthorhombic
_symmetry_space_group_name_Hall 'P 2ac 2ab'
_symmetry_space_group_name_H-M 'P 21 21 21'
_atom_sites_solution_hydrogens geom
_atom_sites_solution_primary direct
_atom_sites_solution_secondary difmap
_audit_creation_method SHELXL-97
_cell_angle_alpha 90.00
_cell_angle_beta 90.00
_cell_angle_gamma 90.00
_cell_formula_units_Z 4
_cell_length_a 8.839(2)
_cell_length_b 11.655(2)
_cell_length_c 15.626(3)
_cell_measurement_reflns_used 24
_cell_measurement_temperature 293(2)
_cell_measurement_theta_max 12.4
_cell_measurement_theta_min 11.7
_cell_volume 1609.8(6)
_computing_structure_refinement 'SHELXL-97 (Sheldrick, 1997)'
_computing_structure_solution 'SHELXS-97 (Sheldrick, 1990)'
_diffrn_ambient_temperature 293(2)
_diffrn_measured_fraction_theta_full 0.770
_diffrn_measured_fraction_theta_max 0.770
_diffrn_measurement_device_type 'Enraf-Nonius CAD-4'
_diffrn_measurement_method theta/2theta
_diffrn_radiation_monochromator beta-filter
_diffrn_radiation_source 'fine-focus sealed tube'
_diffrn_radiation_type MoK\a
_diffrn_radiation_wavelength 0.71073
_diffrn_reflns_av_R_equivalents 0.0000
_diffrn_reflns_av_sigmaI/netI 0.0205
_diffrn_reflns_limit_h_max 10
_diffrn_reflns_limit_h_min 0
_diffrn_reflns_limit_k_max 13
_diffrn_reflns_limit_k_min 0
_diffrn_reflns_limit_l_max 18
_diffrn_reflns_limit_l_min 0
_diffrn_reflns_number 1265
_diffrn_reflns_theta_full 24.98
_diffrn_reflns_theta_max 24.98
_diffrn_reflns_theta_min 2.61
_diffrn_standards_decay_% .1
_diffrn_standards_interval_time 60
_diffrn_standards_number 3
_exptl_absorpt_coefficient_mu 9.373
_exptl_absorpt_correction_T_max 0.357
_exptl_absorpt_correction_T_min 0.095
_exptl_absorpt_correction_type numeric
_exptl_crystal_colour yellow
_exptl_crystal_density_diffrn 2.109
_exptl_crystal_density_method 'not measured'
_exptl_crystal_description prism
_exptl_crystal_F_000 968
_exptl_crystal_size_max 0.28
_exptl_crystal_size_mid 0.26
_exptl_crystal_size_min 0.10
_refine_diff_density_max 0.657
_refine_diff_density_min -1.013
_refine_diff_density_rms 0.099
_refine_ls_abs_structure_details 'Flack H D (1983), Acta Cryst. A39, 876-881'
_refine_ls_abs_structure_Flack -0.027(12)
_refine_ls_extinction_coef 0.00030(14)
_refine_ls_extinction_expression Fc^*^=kFc[1+0.001xFc^2^\l^3^/sin(2\q)]^-1/4^
_refine_ls_extinction_method SHELXL
_refine_ls_goodness_of_fit_ref 1.057
_refine_ls_hydrogen_treatment mixed
_refine_ls_matrix_type full
_refine_ls_number_parameters 155
_refine_ls_number_reflns 1265
_refine_ls_number_restraints 0
_refine_ls_restrained_S_all 1.057
_refine_ls_R_factor_all 0.0184
_refine_ls_R_factor_gt 0.0184
_refine_ls_shift/su_max 0.001
_refine_ls_shift/su_mean 0.000
_refine_ls_structure_factor_coef Fsqd
_refine_ls_weighting_details 'calc w=1/[\s^2^(Fo^2^)+(0.0353P)^2^+0.0000P] where P=(Fo^2^+2Fc^2^)/3'
_refine_ls_weighting_scheme calc
_refine_ls_wR_factor_gt 0.0444
_refine_ls_wR_factor_ref 0.0444
_reflns_number_gt 1265
_reflns_number_total 1265
_reflns_threshold_expression >2sigma(I)
_cod_data_source_file ic011025h_5.cif
_cod_data_source_block trans-[PtCl4{NH=C(Et)OMe}2]
_cod_depositor_comments
;
The following automatic conversions were performed:

'_symmetry_cell_setting' tag value 'orthorombic' was replaced with
'orthorhombic' value.

Automatic conversion script
Id: cif_fix_values 1646 2011-03-28 12:23:43Z adriana 
;
_cod_database_code 4317864

loop_
_symmetry_equiv_pos_as_xyz
'x, y, z'
'-x+1/2, -y, z+1/2'
'-x, y+1/2, -z+1/2'
'x+1/2, -y+1/2, -z'

loop_
_atom_site_label
_atom_site_type_symbol
_atom_site_fract_x
_atom_site_fract_y
_atom_site_fract_z
_atom_site_U_iso_or_equiv
_atom_site_adp_type
_atom_site_occupancy
_atom_site_symmetry_multiplicity
_atom_site_calc_flag
_atom_site_refinement_flags
_atom_site_disorder_assembly
_atom_site_disorder_group
Pt Pt 0.39347(3) 0.35728(3) 0.814637(19) 0.03124(11) Uani 1 1 d . . .
Cl1 Cl 0.1568(2) 0.4390(2) 0.81482(17) 0.0537(5) Uani 1 1 d . . .
Cl2 Cl 0.3087(3) 0.2071(2) 0.89971(14) 0.0477(5) Uani 1 1 d . . .
Cl3 Cl 0.4869(2) 0.50638(17) 0.73259(14) 0.0425(5) Uani 1 1 d . . .
Cl4 Cl 0.4617(3) 0.4592(2) 0.93472(15) 0.0543(6) Uani 1 1 d . . .
O1 O 0.1949(7) 0.1907(5) 0.5979(4) 0.0504(15) Uani 1 1 d . . .
O2 O 0.8404(6) 0.2196(6) 0.7922(3) 0.0464(15) Uani 1 1 d . . .
N1 N 0.3266(8) 0.2559(5) 0.7153(4) 0.0317(14) Uani 1 1 d . . .
N2 N 0.6032(7) 0.2852(5) 0.8227(4) 0.0366(13) Uani 1 1 d . . .
C1 C 0.2573(8) 0.2739(7) 0.6438(5) 0.0350(18) Uani 1 1 d . . .
C2 C 0.2468(9) 0.3870(7) 0.5995(6) 0.042(2) Uani 1 1 d . . .
C3 C 0.3738(11) 0.4037(10) 0.5333(6) 0.064(3) Uani 1 1 d . . .
C4 C 0.1809(11) 0.0773(8) 0.6337(7) 0.061(3) Uani 1 1 d . . .
C5 C 0.7085(8) 0.2600(7) 0.7691(5) 0.0349(18) Uani 1 1 d . . .
C6 C 0.6977(9) 0.2713(8) 0.6746(5) 0.044(2) Uani 1 1 d . . .
C7 C 0.8122(12) 0.3535(11) 0.6382(6) 0.068(3) Uani 1 1 d . . .
C8 C 0.8724(9) 0.2057(10) 0.8828(6) 0.059(3) Uani 1 1 d . . .
H1N H 0.3352 0.2116 0.7298 0.050 Uiso 1 1 d . . .
H2N H 0.6303 0.2699 0.8812 0.050 Uiso 1 1 d . . .
H21 H 0.1740 0.3888 0.5630 0.050 Uiso 1 1 d . . .
H22 H 0.2648 0.4422 0.6340 0.050 Uiso 1 1 d . . .
H31 H 0.3423 0.3319 0.4997 0.050 Uiso 1 1 d . . .
H32 H 0.4737 0.3903 0.5529 0.050 Uiso 1 1 d . . .
H33 H 0.3585 0.4622 0.4985 0.050 Uiso 1 1 d . . .
H41 H 0.1270 0.0945 0.6848 0.050 Uiso 1 1 d . . .
H42 H 0.2749 0.0434 0.6485 0.050 Uiso 1 1 d . . .
H43 H 0.1214 0.0268 0.5999 0.050 Uiso 1 1 d . . .
H61 H 0.6202 0.2894 0.6631 0.050 Uiso 1 1 d . . .
H62 H 0.7357 0.1960 0.6510 0.050 Uiso 1 1 d . . .
H71 H 0.8065 0.3478 0.5770 0.050 Uiso 1 1 d . . .
H72 H 0.8249 0.4183 0.6654 0.050 Uiso 1 1 d . . .
H73 H 0.9147 0.3302 0.6490 0.050 Uiso 1 1 d . . .
H81 H 0.8173 0.1286 0.9011 0.050 Uiso 1 1 d . . .
H82 H 0.9077 0.2788 0.9018 0.050 Uiso 1 1 d . . .
H83 H 0.9675 0.1738 0.8809 0.050 Uiso 1 1 d . . .

loop_
_atom_site_aniso_label
_atom_site_aniso_U_11
_atom_site_aniso_U_22
_atom_site_aniso_U_33
_atom_site_aniso_U_23
_atom_site_aniso_U_13
_atom_site_aniso_U_12
Pt 0.03022(14) 0.03391(15) 0.02959(15) -0.00280(14) 0.00348(14) 0.00205(14)
Cl1 0.0375(9) 0.0592(12) 0.0642(13) -0.0058(13) 0.0069(11) 0.0155(10)
Cl2 0.0495(11) 0.0536(13) 0.0400(11) 0.0085(10) 0.0079(11) -0.0067(12)
Cl3 0.0478(11) 0.0326(10) 0.0470(12) 0.0018(9) -0.0014(10) -0.0054(10)
Cl4 0.0584(13) 0.0656(14) 0.0389(11) -0.0207(10) 0.0068(11) -0.0034(11)
O1 0.047(3) 0.057(4) 0.046(3) 0.000(3) -0.017(3) -0.011(3)
O2 0.030(3) 0.065(4) 0.044(4) 0.000(3) -0.004(2) 0.012(3)
N1 0.037(3) 0.028(3) 0.030(3) 0.006(2) 0.001(3) 0.004(3)
N2 0.037(3) 0.038(3) 0.036(3) 0.000(3) -0.004(4) -0.001(3)
C1 0.029(4) 0.041(4) 0.035(4) 0.003(4) 0.004(3) -0.002(4)
C2 0.036(4) 0.049(5) 0.040(4) 0.017(4) -0.008(4) 0.001(4)
C3 0.070(7) 0.079(7) 0.044(5) 0.023(5) -0.004(5) -0.006(6)
C4 0.046(5) 0.051(6) 0.086(8) 0.002(6) -0.017(6) -0.015(5)
C5 0.030(4) 0.039(4) 0.036(4) -0.003(3) 0.005(4) 0.002(4)
C6 0.041(4) 0.059(5) 0.032(4) -0.006(4) 0.003(4) 0.005(4)
C7 0.061(6) 0.087(7) 0.055(6) 0.006(6) 0.016(5) -0.003(7)
C8 0.036(5) 0.085(7) 0.055(6) 0.013(5) -0.011(4) 0.005(5)

loop_
_atom_type_symbol
_atom_type_description
_atom_type_scat_dispersion_real
_atom_type_scat_dispersion_imag
_atom_type_scat_source
C C 0.0033 0.0016 'International Tables Vol C Tables 4.2.6.8 and 6.1.1.4'
H H 0.0000 0.0000 'International Tables Vol C Tables 4.2.6.8 and 6.1.1.4'
N N 0.0061 0.0033 'International Tables Vol C Tables 4.2.6.8 and 6.1.1.4'
O O 0.0106 0.0060 'International Tables Vol C Tables 4.2.6.8 and 6.1.1.4'
Cl Cl 0.1484 0.1585 'International Tables Vol C Tables 4.2.6.8 and 6.1.1.4'
Pt Pt -1.7033 8.3905 'International Tables Vol C Tables 4.2.6.8 and 6.1.1.4'

loop_
_geom_angle_atom_site_label_1
_geom_angle_atom_site_label_2
_geom_angle_atom_site_label_3
_geom_angle
_geom_angle_site_symmetry_1
_geom_angle_site_symmetry_3
_geom_angle_publ_flag
N2 Pt N1 94.1(2) . . ?
N2 Pt Cl1 176.4(2) . . ?
N1 Pt Cl1 88.7(2) . . ?
N2 Pt Cl4 85.63(19) . . ?
N1 Pt Cl4 174.98(18) . . ?
Cl1 Pt Cl4 91.36(9) . . ?
N2 Pt Cl3 91.12(19) . . ?
N1 Pt Cl3 96.70(18) . . ?
Cl1 Pt Cl3 90.81(8) . . ?
Cl4 Pt Cl3 88.31(9) . . ?
N2 Pt Cl2 86.97(18) . . ?
N1 Pt Cl2 84.58(18) . . ?
Cl1 Pt Cl2 91.04(9) . . ?
Cl4 Pt Cl2 90.40(9) . . ?
Cl3 Pt Cl2 177.77(9) . . ?
C1 O1 C4 119.7(7) . . ?
C5 O2 C8 118.9(6) . . ?
C1 N1 Pt 134.6(6) . . ?
C5 N2 Pt 135.4(6) . . ?
N1 C1 O1 123.2(7) . . ?
N1 C1 C2 125.0(8) . . ?
O1 C1 C2 111.7(7) . . ?
C1 C2 C3 112.2(7) . . ?
N2 C5 O2 123.2(8) . . ?
N2 C5 C6 125.5(7) . . ?
O2 C5 C6 111.3(7) . . ?
C5 C6 C7 112.9(7) . . ?

loop_
_geom_bond_atom_site_label_1
_geom_bond_atom_site_label_2
_geom_bond_distance
_geom_bond_site_symmetry_2
_geom_bond_publ_flag
Pt N2 2.039(6) . ?
Pt N1 2.039(6) . ?
Pt Cl1 2.298(2) . ?
Pt Cl4 2.301(2) . ?
Pt Cl3 2.312(2) . ?
Pt Cl2 2.322(2) . ?
O1 C1 1.326(10) . ?
O1 C4 1.441(11) . ?
O2 C5 1.308(9) . ?
O2 C8 1.452(11) . ?
N1 C1 1.291(10) . ?
N2 C5 1.286(10) . ?
C1 C2 1.492(11) . ?
C2 C3 1.539(12) . ?
C5 C6 1.486(11) . ?
C6 C7 1.505(13) . ?
